data_1549338
loop_
_publ_author_name
'Cheng, Fengchang'
'Lu, Wenxin'
'Huang, Wei'
'Wen, Lu'
'Li, Mingfeng'
'Meng, Fanke'

_publ_section_title
;
 Cu-catalyzed enantioselective synthesis of tertiary benzylic copper
 complexes and their <i>in situ</i> addition to carbonyl compounds.
;
_journal_issue 22
_journal_name_full 'Chemical science'
_journal_page_first 4992
_journal_page_last 4998
_journal_paper_doi 10.1039/c8sc00827b
_journal_volume 9
_journal_year 2018
_chemical_absolute_configuration ad
_chemical_formula_moiety 'C19 H21 O2 S'
_chemical_formula_sum 'C19 H21 O2 S'
_chemical_formula_weight 313.42
_space_group_crystal_system monoclinic
_space_group_IT_number 4
_space_group_name_Hall 'P 2yb'
_space_group_name_H-M_alt 'P 1 21 1'
_symmetry_space_group_name_Hall 'P 2yb'
_symmetry_space_group_name_H-M 'P 1 21 1'
_atom_sites_solution_hydrogens geom
_audit_block_doi 10.5517/ccdc.csd.cc1q0d59
_audit_creation_method SHELXL-2014/7
_audit_update_record
;
2017-10-11 deposited with the CCDC.
2018-04-11 downloaded from the CCDC.
;
_cell_angle_alpha 90
_cell_angle_beta 92.455(3)
_cell_angle_gamma 90
_cell_formula_units_Z 2
_cell_length_a 6.6120(6)
_cell_length_b 7.8997(7)
_cell_length_c 15.4119(13)
_cell_measurement_reflns_used 9254
_cell_measurement_temperature 173(2)
_cell_measurement_theta_max 66.67
_cell_measurement_theta_min 2.87
_cell_volume 804.27(12)
_computing_cell_refinement 'Bruker SAINT'
_computing_data_collection 'Bruker APEX2'
_computing_data_reduction 'Bruker SAINT'
_computing_molecular_graphics 'Bruker SHELXTL'
_computing_publication_material 'Bruker SHELXTL'
_computing_structure_refinement 'SHELXL-2014 (Sheldrick, 2014)'
_computing_structure_solution 'SHELXS-97 (Sheldrick 2008)'
_diffrn_ambient_temperature 173(2)
_diffrn_measured_fraction_theta_full 0.992
_diffrn_measured_fraction_theta_max 0.992
_diffrn_measurement_device_type 'CCD area detector'
_diffrn_measurement_method 'phi and omega scans'
_diffrn_radiation_type CuK\a
_diffrn_radiation_wavelength 1.54178
_diffrn_reflns_av_R_equivalents 0.0340
_diffrn_reflns_av_unetI/netI 0.0355
_diffrn_reflns_Laue_measured_fraction_full 0.992
_diffrn_reflns_Laue_measured_fraction_max 0.992
_diffrn_reflns_limit_h_max 7
_diffrn_reflns_limit_h_min -7
_diffrn_reflns_limit_k_max 9
_diffrn_reflns_limit_k_min -9
_diffrn_reflns_limit_l_max 18
_diffrn_reflns_limit_l_min -18
_diffrn_reflns_number 10232
_diffrn_reflns_point_group_measured_fraction_full 0.978
_diffrn_reflns_point_group_measured_fraction_max 0.978
_diffrn_reflns_theta_full 66.577
_diffrn_reflns_theta_max 66.577
_diffrn_reflns_theta_min 2.870
_diffrn_source 'sealed tube'
_exptl_absorpt_coefficient_mu 1.815
_exptl_absorpt_correction_type none
_exptl_crystal_colour colorless
_exptl_crystal_density_diffrn 1.294
_exptl_crystal_description block
_exptl_crystal_F_000 608
_exptl_crystal_size_max 0.05
_exptl_crystal_size_mid 0.04
_exptl_crystal_size_min 0.03
_refine_diff_density_max 1.824
_refine_diff_density_min -0.411
_refine_diff_density_rms 0.093
_refine_ls_abs_structure_details
;
 Flack x determined using 1201 quotients [(I+)-(I-)]/[(I+)+(I-)]
 (Parsons, Flack and Wagner, Acta Cryst. B69 (2013) 249-259).
;
_refine_ls_abs_structure_Flack 0.123(9)
_refine_ls_extinction_method none
_refine_ls_goodness_of_fit_ref 1.044
_refine_ls_hydrogen_treatment constr
_refine_ls_matrix_type full
_refine_ls_number_parameters 203
_refine_ls_number_reflns 2796
_refine_ls_number_restraints 193
_refine_ls_restrained_S_all 1.057
_refine_ls_R_factor_all 0.0840
_refine_ls_R_factor_gt 0.0824
_refine_ls_shift/su_max 0.000
_refine_ls_shift/su_mean 0.000
_refine_ls_structure_factor_coef Fsqd
_refine_ls_weighting_details 'w=1/[\s^2^(Fo^2^)+(0.1354P)^2^+1.7916P] where P=(Fo^2^+2Fc^2^)/3'
_refine_ls_weighting_scheme calc
_refine_ls_wR_factor_gt 0.2256
_refine_ls_wR_factor_ref 0.2279
_reflns_Friedel_coverage 0.827
_reflns_Friedel_fraction_full 0.961
_reflns_Friedel_fraction_max 0.961
_reflns_number_gt 2737
_reflns_number_total 2796
_reflns_threshold_expression 'I > 2\s(I)'
_cod_data_source_file c8sc00827b2.cif
_cod_data_source_block a
_cod_depositor_comments 'Adding full bibliography for 1549338--1549339.cif.'
_cod_database_code 1549338
_shelx_shelxl_version_number 2014/7
_shelx_space_group_comment
;
The symmetry employed for this shelxl refinement is uniquely defined
by the following loop, which should always be used as a source of
symmetry information in preference to the above space-group names.
They are only intended as comments.
;

loop_
_space_group_symop_operation_xyz
'x, y, z'
'-x, y+1/2, -z'

loop_
_atom_site_label
_atom_site_type_symbol
_atom_site_fract_x
_atom_site_fract_y
_atom_site_fract_z
_atom_site_U_iso_or_equiv
_atom_site_adp_type
_atom_site_occupancy
_atom_site_site_symmetry_order
_atom_site_calc_flag
_atom_site_refinement_flags_posn
_atom_site_refinement_flags_adp
S1 S 0.0255(3) 0.2085(3) 0.72576(12) 0.0501(6) Uani 1 1 d . U
O1 O 0.3499(7) 0.5300(6) 0.9675(3) 0.0330(11) Uani 1 1 d . U
H1 H 0.4558 0.4723 0.9754 0.049 Uiso 1 1 calc R U
C1 C 0.3269(10) 0.3234(8) 0.8490(4) 0.0271(13) Uani 1 1 d . U
O2 O 0.6426(7) 0.3204(6) 0.9443(3) 0.0338(11) Uani 1 1 d . U
H2 H 0.6706 0.2268 0.9677 0.051 Uiso 1 1 calc R U
C2 C 0.2683(9) 0.2922(8) 0.7534(4) 0.0247(13) Uani 1 1 d . U
C3 C 0.4302(10) 0.3259(9) 0.6766(4) 0.0295(13) Uani 1 1 d . U
H3A H 0.4597 0.4474 0.6678 0.035 Uiso 1 1 calc R U
H3B H 0.5576 0.2610 0.6854 0.035 Uiso 1 1 calc R U
C5 C 0.0888(11) 0.1930(9) 0.6185(4) 0.0344(14) Uani 1 1 d . U
C4 C 0.2813(12) 0.2479(8) 0.6019(4) 0.0343(15) Uani 1 1 d . U
C6 C -0.0396(14) 0.1237(11) 0.5523(6) 0.0461(19) Uani 1 1 d . U
H6 H -0.1729 0.0875 0.5638 0.055 Uiso 1 1 calc R U
C7 C 0.0341(15) 0.1103(11) 0.4708(5) 0.050(2) Uani 1 1 d . U
H7 H -0.0494 0.0616 0.4257 0.061 Uiso 1 1 calc R U
C9 C 0.3500(12) 0.2350(10) 0.5156(5) 0.0424(17) Uani 1 1 d . U
H9 H 0.4806 0.2743 0.5020 0.051 Uiso 1 1 calc R U
C8 C 0.2224(15) 0.1642(11) 0.4524(5) 0.051(2) Uani 1 1 d . U
H8 H 0.2672 0.1529 0.3949 0.061 Uiso 1 1 calc R U
C10 C 0.2234(10) 0.1936(10) 0.9050(4) 0.0351(15) Uani 1 1 d . U
H10A H 0.2710 0.0799 0.8906 0.053 Uiso 1 1 calc R U
H10B H 0.0765 0.1999 0.8939 0.053 Uiso 1 1 calc R U
H10C H 0.2560 0.2173 0.9664 0.053 Uiso 1 1 calc R U
C11 C 0.5584(10) 0.2927(9) 0.8579(4) 0.0290(14) Uani 1 1 d . U
H11A H 0.5870 0.1748 0.8405 0.035 Uiso 1 1 calc R U
H11B H 0.6265 0.3689 0.8174 0.035 Uiso 1 1 calc R U
C12 C 0.2726(9) 0.5091(9) 0.8782(4) 0.0276(13) Uani 1 1 d . U
C13 C 0.0473(10) 0.5386(11) 0.8836(5) 0.0384(17) Uani 1 1 d . U
H13A H -0.0063 0.4648 0.9283 0.058 Uiso 1 1 calc R U
H13B H -0.0205 0.5129 0.8273 0.058 Uiso 1 1 calc R U
H13C H 0.0227 0.6571 0.8987 0.058 Uiso 1 1 calc R U
C14 C 0.3661(10) 0.6423(8) 0.8204(4) 0.0280(13) Uani 1 1 d . U
C15 C 0.5581(10) 0.7079(10) 0.8413(4) 0.0317(13) Uani 1 1 d . U
H15 H 0.6308 0.6691 0.8920 0.038 Uiso 1 1 calc R U
C16 C 0.6447(12) 0.8296(9) 0.7889(5) 0.0401(17) Uani 1 1 d . U
H16 H 0.7757 0.8728 0.8038 0.048 Uiso 1 1 calc R U
C17 C 0.5399(14) 0.8870(10) 0.7155(5) 0.0468(19) Uani 1 1 d . U
H17 H 0.5984 0.9707 0.6801 0.056 Uiso 1 1 calc R U
C18 C 0.3504(13) 0.8235(10) 0.6933(5) 0.0421(17) Uani 1 1 d . U
H18 H 0.2787 0.8619 0.6423 0.051 Uiso 1 1 calc R U
C19 C 0.2659(11) 0.7033(10) 0.7458(4) 0.0359(15) Uani 1 1 d . U
H19 H 0.1348 0.6610 0.7304 0.043 Uiso 1 1 calc R U

loop_
_atom_site_aniso_label
_atom_site_aniso_U_11
_atom_site_aniso_U_22
_atom_site_aniso_U_33
_atom_site_aniso_U_23
_atom_site_aniso_U_13
_atom_site_aniso_U_12
S1 0.0533(11) 0.0569(12) 0.0396(10) -0.0032(10) -0.0042(8) -0.0080(10)
O1 0.042(3) 0.037(3) 0.019(2) -0.0050(19) -0.0035(18) 0.000(2)
C1 0.031(3) 0.029(3) 0.021(3) -0.001(2) -0.004(2) -0.003(3)
O2 0.034(2) 0.037(3) 0.029(2) 0.005(2) -0.0098(19) -0.005(2)
C2 0.028(3) 0.029(3) 0.017(3) -0.001(2) 0.002(2) -0.001(2)
C3 0.0366(17) 0.0275(17) 0.0240(17) -0.0023(13) -0.0042(12) 0.0076(13)
C5 0.046(3) 0.027(3) 0.030(3) 0.000(3) -0.004(3) -0.001(3)
C4 0.048(4) 0.026(3) 0.028(3) 0.000(2) -0.006(3) 0.004(3)
C6 0.053(4) 0.044(4) 0.041(4) 0.003(3) -0.008(3) -0.004(3)
C7 0.074(5) 0.044(5) 0.032(4) 0.001(3) -0.017(4) -0.012(4)
C9 0.049(4) 0.038(4) 0.040(4) 0.002(3) 0.008(3) -0.003(3)
C8 0.085(5) 0.043(4) 0.025(3) -0.001(3) 0.003(3) 0.005(4)
C10 0.041(3) 0.037(4) 0.027(3) 0.006(3) -0.003(3) -0.013(3)
C11 0.032(3) 0.027(3) 0.027(3) 0.004(3) -0.003(2) 0.000(2)
C12 0.031(3) 0.028(3) 0.024(3) -0.002(2) -0.003(2) 0.000(3)
C13 0.032(3) 0.045(4) 0.039(4) -0.008(3) 0.003(3) -0.002(3)
C14 0.030(3) 0.028(3) 0.026(3) -0.003(2) -0.001(2) 0.003(2)
C15 0.035(3) 0.030(3) 0.030(3) -0.002(3) 0.001(2) 0.001(3)
C16 0.044(4) 0.029(4) 0.049(4) -0.001(3) 0.008(3) -0.008(3)
C17 0.067(5) 0.031(4) 0.044(4) 0.003(3) 0.019(4) 0.003(3)
C18 0.060(4) 0.039(4) 0.028(3) 0.005(3) 0.004(3) 0.013(3)
C19 0.039(3) 0.035(3) 0.033(3) 0.000(3) -0.005(3) 0.007(3)

loop_
_atom_type_symbol
_atom_type_description
_atom_type_scat_dispersion_real
_atom_type_scat_dispersion_imag
_atom_type_scat_source
C C 0.0181 0.0091 'International Tables Vol C Tables 4.2.6.8 and 6.1.1.4'
H H 0.0000 0.0000 'International Tables Vol C Tables 4.2.6.8 and 6.1.1.4'
N N 0.0311 0.0180 'International Tables Vol C Tables 4.2.6.8 and 6.1.1.4'
O O 0.0492 0.0322 'International Tables Vol C Tables 4.2.6.8 and 6.1.1.4'
S S 0.3331 0.5567 'International Tables Vol C Tables 4.2.6.8 and 6.1.1.4'

loop_
_geom_angle_atom_site_label_1
_geom_angle_atom_site_label_2
_geom_angle_atom_site_label_3
_geom_angle
C5 S1 C2 90.1(3)
C12 O1 H1 109.5
C10 C1 C2 109.7(5)
C10 C1 C11 108.1(5)
C2 C1 C11 105.6(5)
C10 C1 C12 110.5(6)
C2 C1 C12 111.9(5)
C11 C1 C12 110.8(5)
C11 O2 H2 109.5
C1 C2 C3 121.3(5)
C1 C2 S1 118.9(4)
C3 C2 S1 119.7(4)
C4 C3 C2 93.2(5)
C4 C3 H3A 113.1
C2 C3 H3A 113.1
C4 C3 H3B 113.1
C2 C3 H3B 113.1
H3A C3 H3B 110.5
C4 C5 C6 121.3(7)
C4 C5 S1 114.8(5)
C6 C5 S1 123.9(6)
C5 C4 C9 118.9(7)
C5 C4 C3 122.0(6)
C9 C4 C3 119.1(7)
C7 C6 C5 117.8(8)
C7 C6 H6 121.1
C5 C6 H6 121.1
C8 C7 C6 122.2(8)
C8 C7 H7 118.9
C6 C7 H7 118.9
C8 C9 C4 118.6(7)
C8 C9 H9 120.7
C4 C9 H9 120.7
C7 C8 C9 121.2(7)
C7 C8 H8 119.4
C9 C8 H8 119.4
C1 C10 H10A 109.5
C1 C10 H10B 109.5
H10A C10 H10B 109.5
C1 C10 H10C 109.5
H10A C10 H10C 109.5
H10B C10 H10C 109.5
O2 C11 C1 113.6(5)
O2 C11 H11A 108.8
C1 C11 H11A 108.8
O2 C11 H11B 108.8
C1 C11 H11B 108.8
H11A C11 H11B 107.7
O1 C12 C13 103.7(5)
O1 C12 C14 109.8(5)
C13 C12 C14 110.5(6)
O1 C12 C1 107.4(5)
C13 C12 C1 113.2(5)
C14 C12 C1 111.8(5)
C12 C13 H13A 109.5
C12 C13 H13B 109.5
H13A C13 H13B 109.5
C12 C13 H13C 109.5
H13A C13 H13C 109.5
H13B C13 H13C 109.5
C19 C14 C15 117.3(7)
C19 C14 C12 122.1(6)
C15 C14 C12 120.6(6)
C16 C15 C14 121.0(6)
C16 C15 H15 119.5
C14 C15 H15 119.5
C17 C16 C15 119.9(7)
C17 C16 H16 120.1
C15 C16 H16 120.1
C16 C17 C18 120.3(7)
C16 C17 H17 119.9
C18 C17 H17 119.9
C17 C18 C19 119.3(7)
C17 C18 H18 120.3
C19 C18 H18 120.3
C18 C19 C14 122.3(7)
C18 C19 H19 118.9
C14 C19 H19 118.9

loop_
_geom_bond_atom_site_label_1
_geom_bond_atom_site_label_2
_geom_bond_distance
S1 C5 1.726(7)
S1 C2 1.771(7)
O1 C12 1.457(8)
O1 H1 0.8400
C1 C10 1.522(9)
C1 C2 1.526(8)
C1 C11 1.550(9)
C1 C12 1.580(9)
O2 C11 1.438(8)
O2 H2 0.8400
C2 C3 1.652(9)
C3 C4 1.605(9)
C3 H3A 0.9900
C3 H3B 0.9900
C5 C4 1.379(11)
C5 C6 1.410(11)
C4 C9 1.427(10)
C6 C7 1.371(12)
C6 H6 0.9500
C7 C8 1.357(13)
C7 H7 0.9500
C9 C8 1.380(12)
C9 H9 0.9500
C8 H8 0.9500
C10 H10A 0.9800
C10 H10B 0.9800
C10 H10C 0.9800
C11 H11A 0.9900
C11 H11B 0.9900
C12 C13 1.514(9)
C12 C14 1.526(9)
C13 H13A 0.9800
C13 H13B 0.9800
C13 H13C 0.9800
C14 C19 1.388(9)
C14 C15 1.396(9)
C15 C16 1.394(10)
C15 H15 0.9500
C16 C17 1.378(12)
C16 H16 0.9500
C17 C18 1.380(13)
C17 H17 0.9500
C18 C19 1.381(11)
C18 H18 0.9500
C19 H19 0.9500
